data_2014458
loop_
_publ_author_name
'Bonnett, Raymond '
'Motevalli, Majid'
' Swanson,Fiona J.'
'Vall\'es,  Mar\'ia Asunci\'on'

_publ_section_title
;
 11-Methyl-2,3-benzodipyrrin-1-one
;
_journal_issue 12
_journal_name_full 'Acta Crystallographica Section C'
_journal_page_first o890
_journal_page_last o892
_journal_paper_doi 10.1107/S0108270104026708
_journal_volume 60
_journal_year 2004
_chemical_formula_iupac 'C14 H12 N2 O'
_chemical_formula_moiety 'C14 H12 N2 O'
_chemical_formula_sum 'C14 H12 N2 O'
_chemical_formula_weight 224.26
_chemical_name_systematic
;
3-[(1-methylpyrrol-2-yl)methylidene]-2,3-dihydro-1H-isoindol-2-one
;
_space_group_IT_number 61
_symmetry_cell_setting orthorhombic
_symmetry_space_group_name_Hall '-P 2ac 2ab'
_symmetry_space_group_name_H-M 'P b c a'
_atom_sites_solution_hydrogens geom
_atom_sites_solution_primary direct
_atom_sites_solution_secondary difmap
_audit_creation_method SHELXL-97
_cell_angle_alpha 90.00
_cell_angle_beta 90.00
_cell_angle_gamma 90.00
_cell_formula_units_Z 8
_cell_length_a 19.5886(14)
_cell_length_b 13.8924(9)
_cell_length_c 8.3714(3)
_cell_measurement_reflns_used 2787
_cell_measurement_temperature 120(2)
_cell_measurement_theta_max 27.48
_cell_measurement_theta_min 2.91
_cell_volume 2278.1(2)
_computing_cell_refinement 'DENZO (Otwinowski & Minor, 1997) and COLLECT'
_computing_data_collection 'COLLECT (Hooft, 1998)'
_computing_data_reduction 'DENZO and COLLECT'
_computing_molecular_graphics
;
  Ortep-3 for Windows (Farrugia, 1997) and PLATON
(Spek, 1998)
;
_computing_publication_material 'WinGX (Farrugia, 1999)'
_computing_structure_refinement 'SHELXL97 (Sheldrick, 1997)'
_computing_structure_solution 'SHELXS97 ((Sheldrick, 1997)'
_diffrn_ambient_temperature 120(2)
_diffrn_detector_area_resol_mean 9.091
_diffrn_measured_fraction_theta_full 0.987
_diffrn_measured_fraction_theta_max 0.987
_diffrn_measurement_device_type 'Bruker-Nonius 95mm CCD camera on \k-goniostat'
_diffrn_measurement_method '\f and \w scans'
_diffrn_radiation_monochromator graphite
_diffrn_radiation_source 'Bruker--Nonius FR591 rotating-anode'
_diffrn_radiation_type MoK\a
_diffrn_radiation_wavelength 0.71073
_diffrn_reflns_av_R_equivalents 0.0740
_diffrn_reflns_av_sigmaI/netI 0.0856
_diffrn_reflns_limit_h_max 25
_diffrn_reflns_limit_h_min -18
_diffrn_reflns_limit_k_max 18
_diffrn_reflns_limit_k_min -14
_diffrn_reflns_limit_l_max 8
_diffrn_reflns_limit_l_min -10
_diffrn_reflns_number 11508
_diffrn_reflns_theta_full 27.54
_diffrn_reflns_theta_max 27.54
_diffrn_reflns_theta_min 3.03
_diffrn_standards_decay_% 0
_exptl_absorpt_coefficient_mu 0.084
_exptl_absorpt_correction_T_max 0.9958
_exptl_absorpt_correction_T_min 0.9784
_exptl_absorpt_correction_type multi-scan
_exptl_absorpt_process_details '(SADABS; Sheldrick, 2003)'
_exptl_crystal_colour yellow
_exptl_crystal_density_diffrn 1.308
_exptl_crystal_density_method 'not measured'
_exptl_crystal_description Slab
_exptl_crystal_F_000 944
_exptl_crystal_size_max 0.26
_exptl_crystal_size_mid 0.14
_exptl_crystal_size_min 0.05
_refine_diff_density_max 0.216
_refine_diff_density_min -0.210
_refine_ls_extinction_method none
_refine_ls_goodness_of_fit_ref 0.998
_refine_ls_hydrogen_treatment constr
_refine_ls_matrix_type full
_refine_ls_number_parameters 155
_refine_ls_number_reflns 2597
_refine_ls_number_restraints 0
_refine_ls_restrained_S_all 0.998
_refine_ls_R_factor_all 0.1171
_refine_ls_R_factor_gt 0.0542
_refine_ls_shift/su_max 0.000
_refine_ls_shift/su_mean 0.000
_refine_ls_structure_factor_coef Fsqd
_refine_ls_weighting_details 'calc w=1/[\s^2^(Fo^2^)+(0.0647P)^2^] where P=(Fo^2^+2Fc^2^)/3'
_refine_ls_weighting_scheme calc
_refine_ls_wR_factor_gt 0.1093
_refine_ls_wR_factor_ref 0.1301
_reflns_number_gt 1530
_reflns_number_total 2597
_reflns_threshold_expression I>2\s(I)
_cod_data_source_file fa1085.cif
_cod_data_source_block I
_cod_depositor_comments
;
The following automatic conversions were performed:
'_symmetry_cell_setting' value 'Orthorhombic' changed to 'orthorhombic'
according to '/home/saulius/struct/CIF-dictionaries/cif_core.dic'
dictionary named 'cif_core.dic' version 2.4.1 from 2010-06-29.

Automatic conversion script
Id: cif_fix_enum 1527 2010-12-29 10:47:43Z saulius 

The following automatic conversions were performed:

'_symmetry_cell_setting' value 'Orthorhombic' changed to
'orthorhombic' according to
/home/saulius/struct/CIF-dictionaries/cif_core.dic dictionary named
'cif_core.dic' version 2.4.1 from 2010-06-29.

Automatic conversion script
Id: cif_fix_values 1715 2011-07-08 13:25:40Z adriana 
;
_cod_database_code 2014458
_cod_database_fobs_code 2014458

loop_
_symmetry_equiv_pos_as_xyz
'x, y, z'
'-x+1/2, -y, z+1/2'
'x+1/2, -y+1/2, -z'
'-x, y+1/2, -z+1/2'
'-x, -y, -z'
'x-1/2, y, -z-1/2'
'-x-1/2, y-1/2, z'
'x, -y-1/2, z-1/2'

loop_
_atom_site_label
_atom_site_fract_x
_atom_site_fract_y
_atom_site_fract_z
_atom_site_U_iso_or_equiv
_atom_site_adp_type
_atom_site_calc_flag
_atom_site_refinement_flags
_atom_site_occupancy
_atom_site_disorder_assembly
_atom_site_disorder_group
_atom_site_type_symbol
C1 0.45320(10) 0.12758(13) -0.0406(2) 0.0270(5) Uani d . 1 . . C
C2 0.42832(9) 0.22602(12) -0.06893(18) 0.0223(4) Uani d . 1 . . C
C3 0.47004(9) 0.28845(12) 0.01674(17) 0.0223(4) Uani d . 1 . . C
C4 0.52300(9) 0.23223(12) 0.09729(18) 0.0228(4) Uani d . 1 . . C
C5 0.57387(9) 0.26733(13) 0.18882(18) 0.0241(4) Uani d . 1 . . C
H5 0.5749 0.3355 0.1974 0.029 Uiso calc R 1 . . H
C6 0.62669(9) 0.21829(13) 0.27542(17) 0.0228(4) Uani d . 1 . . C
C7 0.64078(9) 0.12173(13) 0.30170(19) 0.0270(5) Uani d . 1 . . C
H7 0.6158 0.0688 0.2601 0.032 Uiso calc R 1 . . H
C8 0.69855(10) 0.11603(14) 0.40061(19) 0.0304(5) Uani d . 1 . . C
H8 0.7198 0.0588 0.4377 0.036 Uiso calc R 1 . . H
C9 0.71863(10) 0.20852(13) 0.43374(19) 0.0299(5) Uani d . 1 . . C
H9 0.7564 0.2264 0.4983 0.036 Uiso calc R 1 . . H
C10 0.37414(9) 0.25857(14) -0.16058(19) 0.0271(5) Uani d . 1 . . C
H10 0.3464 0.2151 -0.2193 0.032 Uiso calc R 1 . . H
C11 0.36179(10) 0.35676(14) -0.1636(2) 0.0297(5) Uani d . 1 . . C
H11 0.3254 0.3814 -0.2263 0.036 Uiso calc R 1 . . H
C12 0.40241(10) 0.41964(13) -0.0753(2) 0.0308(5) Uani d . 1 . . C
H12 0.3926 0.4866 -0.0774 0.037 Uiso calc R 1 . . H
C13 0.45682(10) 0.38681(13) 0.01553(19) 0.0285(5) Uani d . 1 . . C
H13 0.4843 0.4302 0.0752 0.034 Uiso calc R 1 . . H
C14 0.68193(11) 0.37441(14) 0.3662(2) 0.0338(5) Uani d . 1 . . C
H14A 0.7192 0.3915 0.4391 0.051 Uiso calc R 1 . . H
H14B 0.6391 0.4024 0.4052 0.051 Uiso calc R 1 . . H
H14C 0.6919 0.3996 0.2594 0.051 Uiso calc R 1 . . H
N10 0.50882(8) 0.13602(10) 0.05761(16) 0.0258(4) Uani d . 1 . . N
H1 0.5329 0.0868 0.0920 0.031 Uiso calc R 1 . . H
N11 0.67539(8) 0.27026(11) 0.35879(14) 0.0258(4) Uani d . 1 . . N
O1 0.42990(7) 0.05076(9) -0.09345(14) 0.0373(4) Uani d . 1 . . O

loop_
_atom_site_aniso_label
_atom_site_aniso_U_11
_atom_site_aniso_U_22
_atom_site_aniso_U_33
_atom_site_aniso_U_12
_atom_site_aniso_U_13
_atom_site_aniso_U_23
C1 0.0277(12) 0.0287(11) 0.0245(9) 0.0000(9) -0.0002(8) -0.0017(8)
C2 0.0228(11) 0.0244(10) 0.0197(8) 0.0005(8) 0.0036(7) -0.0001(7)
C3 0.0232(11) 0.0256(10) 0.0181(8) -0.0008(8) 0.0035(7) 0.0007(7)
C4 0.0260(11) 0.0226(10) 0.0197(8) -0.0015(8) 0.0041(8) -0.0004(7)
C5 0.0274(11) 0.0235(10) 0.0213(8) -0.0033(8) 0.0036(8) 0.0003(7)
C6 0.0229(11) 0.0283(11) 0.0172(8) -0.0052(8) 0.0012(7) -0.0012(7)
C7 0.0288(12) 0.0285(11) 0.0236(9) -0.0034(9) -0.0024(8) -0.0019(8)
C8 0.0313(12) 0.0316(11) 0.0282(9) 0.0017(9) 0.0004(8) 0.0015(8)
C9 0.0248(11) 0.0397(12) 0.0252(9) -0.0040(9) -0.0037(8) 0.0003(8)
C10 0.0247(11) 0.0307(12) 0.0258(9) -0.0017(9) 0.0033(8) -0.0036(8)
C11 0.0252(12) 0.0330(12) 0.0308(10) 0.0039(9) -0.0006(8) 0.0019(8)
C12 0.0342(12) 0.0245(11) 0.0336(10) 0.0053(9) 0.0013(9) 0.0015(9)
C13 0.0309(12) 0.0255(10) 0.0289(9) -0.0032(9) 0.0010(8) -0.0008(8)
C14 0.0366(13) 0.0304(12) 0.0342(10) -0.0100(10) -0.0039(9) -0.0025(8)
N10 0.0277(10) 0.0225(9) 0.0271(8) 0.0026(7) -0.0039(7) 0.0000(6)
N11 0.0258(9) 0.0279(9) 0.0236(7) -0.0054(7) -0.0010(6) 0.0014(6)
O1 0.0424(9) 0.0246(8) 0.0448(7) -0.0013(7) -0.0136(7) -0.0070(6)

loop_
_atom_type_symbol
_atom_type_description
_atom_type_scat_dispersion_real
_atom_type_scat_dispersion_imag
_atom_type_scat_source
C C 0.0033 0.0016 'International Tables Vol C Tables 4.2.6.8 and 6.1.1.4'
H H 0.0000 0.0000 'International Tables Vol C Tables 4.2.6.8 and 6.1.1.4'
N N 0.0061 0.0033 'International Tables Vol C Tables 4.2.6.8 and 6.1.1.4'
O O 0.0106 0.0060 'International Tables Vol C Tables 4.2.6.8 and 6.1.1.4'

loop_
_geom_angle_atom_site_label_1
_geom_angle_atom_site_label_2
_geom_angle_atom_site_label_3
_geom_angle
O1 C1 N10 125.42(17)
O1 C1 C2 128.28(17)
N10 C1 C2 106.30(15)
C10 C2 C3 122.15(17)
C10 C2 C1 130.29(16)
C3 C2 C1 107.57(15)
C13 C3 C2 119.96(16)
C13 C3 C4 131.29(16)
C2 C3 C4 108.75(15)
C5 C4 N10 128.65(16)
C5 C4 C3 126.37(17)
N10 C4 C3 104.99(14)
C4 C5 C6 130.40(17)
C4 C5 H5 114.8
C6 C5 H5 114.8
N11 C6 C7 106.68(15)
N11 C6 C5 120.24(16)
C7 C6 C5 133.05(16)
C6 C7 C8 107.96(16)
C6 C7 H7 126.0
C8 C7 H7 126.0
C9 C8 C7 107.31(17)
C9 C8 H8 126.3
C7 C8 H8 126.3
N11 C9 C8 108.60(16)
N11 C9 H9 125.7
C8 C9 H9 125.7
C2 C10 C11 117.73(17)
C2 C10 H10 121.1
C11 C10 H10 121.1
C10 C11 C12 120.49(18)
C10 C11 H11 119.8
C12 C11 H11 119.8
C13 C12 C11 121.58(18)
C13 C12 H12 119.2
C11 C12 H12 119.2
C12 C13 C3 118.07(17)
C12 C13 H13 121.0
C3 C13 H13 121.0
N11 C14 H14A 109.5
N11 C14 H14B 109.5
H14A C14 H14B 109.5
N11 C14 H14C 109.5
H14A C14 H14C 109.5
H14B C14 H14C 109.5
C1 N10 C4 112.37(15)
C1 N10 H1 123.8
C4 N10 H1 123.8
C9 N11 C6 109.45(16)
C9 N11 C14 123.60(15)
C6 N11 C14 126.95(15)

loop_
_geom_bond_atom_site_label_1
_geom_bond_atom_site_label_2
_geom_bond_site_symmetry_2
_geom_bond_distance
_geom_bond_publ_flag
C1 O1 . 1.242(2) ?
C1 N10 . 1.370(2) ?
C1 C2 . 1.471(2) ?
C2 C10 . 1.385(2) ?
C2 C3 . 1.391(2) ?
C3 C13 . 1.391(2) ?
C3 C4 . 1.463(2) ?
C4 C5 . 1.348(2) ?
C4 N10 . 1.405(2) ?
C5 C6 . 1.435(2) ?
C5 H5 . 0.9500 ?
C6 N11 . 1.385(2) ?
C6 C7 . 1.387(2) ?
C7 C8 . 1.404(3) ?
C7 H7 . 0.9500 ?
C8 C9 . 1.372(2) ?
C8 H8 . 0.9500 ?
C9 N11 . 1.359(2) ?
C9 H9 . 0.9500 ?
C10 C11 . 1.386(2) ?
C10 H10 . 0.9500 ?
C11 C12 . 1.394(3) ?
C11 H11 . 0.9500 ?
C12 C13 . 1.386(3) ?
C12 H12 . 0.9500 ?
C13 H13 . 0.9500 ?
C14 N11 . 1.454(2) ?
C14 H14A . 0.9800 ?
C14 H14B . 0.9800 ?
C14 H14C . 0.9800 ?
N10 H1 . 0.8800 ?

loop_
_geom_hbond_atom_site_label_D
_geom_hbond_atom_site_label_H
_geom_hbond_atom_site_label_A
_geom_hbond_site_symmetry_A
_geom_hbond_distance_DH
_geom_hbond_distance_HA
_geom_hbond_distance_DA
_geom_hbond_angle_DHA
N10 H1 O1 5_655 0.88 2.04 2.8747(19) 157

loop_
_geom_torsion_atom_site_label_1
_geom_torsion_atom_site_label_2
_geom_torsion_atom_site_label_3
_geom_torsion_atom_site_label_4
_geom_torsion
O1 C1 C2 C10 -0.6(3)
N10 C1 C2 C10 179.20(16)
O1 C1 C2 C3 179.22(17)
N10 C1 C2 C3 -0.99(18)
C10 C2 C3 C13 1.8(2)
C1 C2 C3 C13 -178.07(14)
C10 C2 C3 C4 -178.68(15)
C1 C2 C3 C4 1.49(18)
C13 C3 C4 C5 -2.0(3)
C2 C3 C4 C5 178.46(16)
C13 C3 C4 N10 178.07(17)
C2 C3 C4 N10 -1.42(17)
N10 C4 C5 C6 -2.0(3)
C3 C4 C5 C6 178.18(16)
C4 C5 C6 N11 178.05(16)
C4 C5 C6 C7 -4.3(3)
N11 C6 C7 C8 -0.37(18)
C5 C6 C7 C8 -178.21(17)
C6 C7 C8 C9 0.3(2)
C7 C8 C9 N11 0.0(2)
C3 C2 C10 C11 -0.7(2)
C1 C2 C10 C11 179.10(16)
C2 C10 C11 C12 -0.8(3)
C10 C11 C12 C13 1.2(3)
C11 C12 C13 C3 -0.1(3)
C2 C3 C13 C12 -1.3(2)
C4 C3 C13 C12 179.23(16)
O1 C1 N10 C4 179.88(17)
C2 C1 N10 C4 0.08(19)
C5 C4 N10 C1 -179.07(16)
C3 C4 N10 C1 0.80(18)
C8 C9 N11 C6 -0.19(19)
C8 C9 N11 C14 -179.25(15)
C7 C6 N11 C9 0.35(18)
C5 C6 N11 C9 178.52(14)
C7 C6 N11 C14 179.38(16)
C5 C6 N11 C14 -2.4(2)

loop_
_cod_related_entry_id
_cod_related_entry_database
_cod_related_entry_code
1 ChemSpider 30652412
